data_1521045
loop_
_publ_author_name
'Frantti, J.'
'Rundlof, H.'
'Lappalainen, J.'
'Ivanov, S.'
'Eriksson, S.'
'Lantto, V.'
'Nishio, S.'
'Kakihana, M.'

_publ_section_title
;
 Neutron diffraction studies of Pb (Zrx Ti1-x) O3 ceramics
;
_journal_name_full 'Japanese Journal of Applied Physics, Part 1'
_journal_page_first 5697
_journal_page_last 5703
_journal_volume 39
_journal_year 2000
_chemical_formula_sum 'O3 Pb Ti0.46 Zr0.54'
_chemical_name_systematic 'Pb (Zr0.54 Ti0.46) O3'
_space_group_IT_number 8
_symmetry_space_group_name_Hall 'C -2y'
_symmetry_space_group_name_H-M 'C 1 m 1'
_cell_angle_alpha 90
_cell_angle_beta 90.497
_cell_angle_gamma 90
_cell_formula_units_Z 2
_cell_length_a 5.76907
_cell_length_b 5.74266
_cell_length_c 4.089
_cell_volume 135.463
_citation_journal_id_ASTM JAPNDE
_cod_data_source_file Frantti_JAPNDE_2000_1454.cif
_cod_data_source_block O3Pb1Ti0.46Zr0.54
_cod_original_cell_volume 135.4627
_cod_original_formula_sum 'O3 Pb1 Ti0.46 Zr0.54'
_cod_database_code 1521045

loop_
_symmetry_equiv_pos_as_xyz
x,y,z
x,-y,z
x+1/2,y+1/2,z
x+1/2,-y+1/2,z

loop_
_atom_site_label
_atom_site_type_symbol
_atom_site_fract_x
_atom_site_fract_y
_atom_site_fract_z
_atom_site_occupancy
_atom_site_U_iso_or_equiv
Zr1 Zr+4 0.4736 0 0.5652 0.54 0.0
O1 O-2 0.4411 0 0.0585 1 0.0
Pb1 Pb+2 0 0 0 1 0.0
Ti1 Ti+4 0.4975 0 0.6156 0.46 0.0
O2 O-2 0.1974 0.2449 0.5782 1 0.0
